data_4083712
loop_
_publ_author_name
'Batuecas, Mar\'ia'
'Esteruelas, Miguel A.'
'Garc\?\'ia-Yebra, Cristina'
'Gonz\'alez-Rodr\?\'iguez, Carlos'
'O\~nate, Enrique'
'Sa\'a, Carlos'

_publ_section_title
;
 Ruthenium Hydroxycarbenes as Key Intermediates in Cycloisomerization
 and Decarbonylative Cyclization of Terminal Alkynals
;
_journal_name_full Organometallics
_journal_page_first 140620141406003
_journal_paper_doi 10.1021/om5003864
_journal_year 2014
_chemical_formula_sum 'C25 H38 B F4 O6 P Ru'
_chemical_formula_weight 653.40
_chemical_name_systematic
; 
 ? 
;
_space_group_IT_number 14
_symmetry_cell_setting monoclinic
_symmetry_space_group_name_Hall '-P 2yn'
_symmetry_space_group_name_H-M 'P 1 21/n 1'
_atom_sites_solution_hydrogens geom
_atom_sites_solution_primary direct
_atom_sites_solution_secondary difmap
_audit_creation_method SHELXL-97
_cell_angle_alpha 90.00
_cell_angle_beta 98.1340(10)
_cell_angle_gamma 90.00
_cell_formula_units_Z 4
_cell_length_a 13.6405(11)
_cell_length_b 8.6495(7)
_cell_length_c 24.464(2)
_cell_measurement_reflns_used 1670
_cell_measurement_temperature 100(2)
_cell_measurement_theta_max 24
_cell_measurement_theta_min 2.5
_cell_volume 2857.3(4)
_computing_cell_refinement 'SAINT+ v. 7.56a (Bruker AXS, 2008)'
_computing_data_collection 'apex2 v. 7.0 (Bruker AXS, 2009)'
_computing_data_reduction 'SAINT+ v. 7.56a (Bruker AXS, 2008)'
_computing_molecular_graphics 'XP, SHELXTL v. 6.14 (Bruker, 2000)'
_computing_publication_material 'XCIF, SHELXTL v. 6.14 (Bruker, 2000)'
_computing_structure_refinement 'SHELXL-97 (Sheldrick, 1997)'
_computing_structure_solution 'SHELXS-97 (Sheldrick, 1990)'
_diffrn_ambient_temperature 100(2)
_diffrn_detector_area_resol_mean 8.33
_diffrn_measured_fraction_theta_full 1.000
_diffrn_measured_fraction_theta_max 1.000
_diffrn_measurement_device_type 'Bruker APEX DUO system'
_diffrn_measurement_method '\w rotations with narrow frames'
_diffrn_radiation_monochromator graphite
_diffrn_radiation_source 'fine-focus sealed tube'
_diffrn_radiation_type MoK\a
_diffrn_radiation_wavelength 0.71073
_diffrn_reflns_av_R_equivalents 0.1274
_diffrn_reflns_av_sigmaI/netI 0.1662
_diffrn_reflns_limit_h_max 16
_diffrn_reflns_limit_h_min -16
_diffrn_reflns_limit_k_max 10
_diffrn_reflns_limit_k_min -10
_diffrn_reflns_limit_l_max 29
_diffrn_reflns_limit_l_min -21
_diffrn_reflns_number 17253
_diffrn_reflns_theta_full 25.50
_diffrn_reflns_theta_max 25.50
_diffrn_reflns_theta_min 1.62
_diffrn_standards_decay_% 0
_exptl_absorpt_coefficient_mu 0.668
_exptl_absorpt_correction_T_max 0.862
_exptl_absorpt_correction_T_min 0.692
_exptl_absorpt_correction_type multi-scan
_exptl_absorpt_process_details
;
Absorption correction performed with SADABS program. This is based on the
method of Blessing: Blessing, R. H., Acta Crystallogr., Sect. A 1995, 51, 33.

SADABS: Area-Detector Absorption Correction. Bruker-AXS 
within SAINT+ package, v. 6.1 (2000).
;
_exptl_crystal_colour yellow
_exptl_crystal_density_diffrn 1.519
_exptl_crystal_density_method 'not measured'
_exptl_crystal_description 'irregular block'
_exptl_crystal_F_000 1344
_exptl_crystal_size_max 0.26
_exptl_crystal_size_mid 0.16
_exptl_crystal_size_min 0.05
_refine_diff_density_max 1.051
_refine_diff_density_min -1.483
_refine_diff_density_rms 0.122
_refine_ls_extinction_method none
_refine_ls_goodness_of_fit_ref 0.982
_refine_ls_hydrogen_treatment mixed
_refine_ls_matrix_type full
_refine_ls_number_parameters 336
_refine_ls_number_reflns 5336
_refine_ls_number_restraints 49
_refine_ls_restrained_S_all 1.019
_refine_ls_R_factor_all 0.1797
_refine_ls_R_factor_gt 0.0740
_refine_ls_shift/su_max 0.022
_refine_ls_shift/su_mean 0.001
_refine_ls_structure_factor_coef Fsqd
_refine_ls_weighting_details 'calc w=1/[\s^2^(Fo^2^)+(0.0910P)^2^+0.0000P] where P=(Fo^2^+2Fc^2^)/3'
_refine_ls_weighting_scheme calc
_refine_ls_wR_factor_gt 0.1693
_refine_ls_wR_factor_ref 0.2083
_reflns_number_gt 2360
_reflns_number_total 5336
_reflns_threshold_expression >2sigma(I)
_cod_data_source_file om5003864_si_002.cif
_cod_data_source_block enri25b
_cod_original_sg_symbol_H-M P21/n
_cod_database_code 4083712
_shelx_f_squared_multiplier 1.000

loop_
_symmetry_equiv_pos_as_xyz
'x, y, z'
'-x+1/2, y+1/2, -z+1/2'
'-x, -y, -z'
'x-1/2, -y-1/2, z-1/2'

loop_
_atom_site_label
_atom_site_type_symbol
_atom_site_fract_x
_atom_site_fract_y
_atom_site_fract_z
_atom_site_U_iso_or_equiv
_atom_site_adp_type
_atom_site_occupancy
_atom_site_symmetry_multiplicity
_atom_site_calc_flag
_atom_site_refinement_flags
_atom_site_disorder_assembly
_atom_site_disorder_group
Ru1 Ru 0.39345(6) 0.69747(10) 0.20107(3) 0.0466(3) Uani 1 1 d . A .
P1 P 0.5290(2) 0.6666(3) 0.15245(12) 0.0581(9) Uani 1 1 d D . .
O1 O 0.3990(5) 1.0292(8) 0.1838(3) 0.058(2) Uani 1 1 d . A .
H1 H 0.4484 1.0112 0.2075 0.087 Uiso 1 1 calc R . .
O2 O 0.1819(6) 1.3073(9) 0.0025(3) 0.072(2) Uani 1 1 d . A .
O3 O 0.0536(7) 1.2599(8) 0.0444(4) 0.084(3) Uani 1 1 d . A .
O4 O 0.1322(5) 0.9770(11) -0.0433(3) 0.084(3) Uani 1 1 d . A .
O5 O 0.2888(5) 0.9502(10) -0.0114(3) 0.067(2) Uani 1 1 d . A .
O6 O 0.2610(5) 0.5048(9) 0.1200(3) 0.073(3) Uani 1 1 d . A .
C1 C 0.3564(6) 0.8966(12) 0.1663(4) 0.044(3) Uani 1 1 d . . .
C2 C 0.2753(6) 0.9381(11) 0.1228(3) 0.035(2) Uani 1 1 d . A .
C3 C 0.2741(6) 1.0860(11) 0.0903(3) 0.035(2) Uani 1 1 d . . .
H3A H 0.3348 1.0969 0.0728 0.042 Uiso 1 1 calc R A .
H3B H 0.2674 1.1771 0.1139 0.042 Uiso 1 1 calc R . .
C4 C 0.1806(6) 1.0655(11) 0.0460(3) 0.032(2) Uani 1 1 d . A .
C5 C 0.1156(6) 0.9534(10) 0.0739(3) 0.033(2) Uani 1 1 d . . .
H5A H 0.0678 1.0105 0.0933 0.040 Uiso 1 1 calc R A .
H5B H 0.0787 0.8828 0.0465 0.040 Uiso 1 1 calc R . .
C6 C 0.1875(6) 0.8667(11) 0.1137(3) 0.034(2) Uani 1 1 d . A .
H6 H 0.1730 0.7721 0.1306 0.041 Uiso 1 1 calc R . .
C7 C 0.1302(8) 1.2194(12) 0.0313(3) 0.040(2) Uani 1 1 d . . .
C8 C 0.1401(10) 1.4598(14) -0.0148(5) 0.087(4) Uani 1 1 d . . .
H8A H 0.0826 1.4460 -0.0433 0.131 Uiso 1 1 calc R A .
H8B H 0.1904 1.5216 -0.0297 0.131 Uiso 1 1 calc R . .
H8C H 0.1197 1.5130 0.0171 0.131 Uiso 1 1 calc R . .
C9 C 0.2098(7) 0.9904(11) -0.0052(3) 0.034(2) Uani 1 1 d . . .
C10 C 0.1438(9) 0.8970(16) -0.0936(4) 0.084(4) Uani 1 1 d . . .
H10A H 0.2145 0.8846 -0.0961 0.126 Uiso 1 1 calc R A .
H10B H 0.1125 0.9571 -0.1253 0.126 Uiso 1 1 calc R . .
H10C H 0.1125 0.7951 -0.0937 0.126 Uiso 1 1 calc R . .
C11 C 0.3138(7) 0.5864(14) 0.1479(4) 0.057(3) Uani 1 1 d . . .
C12 C 0.3722(8) 0.5296(16) 0.2690(4) 0.064(3) Uani 1 1 d . . .
H12 H 0.3513 0.4191 0.2640 0.077 Uiso 1 1 calc R A .
C13 C 0.4682(7) 0.5827(13) 0.2797(3) 0.048(3) Uani 1 1 d . A .
H13 H 0.5292 0.5173 0.2831 0.058 Uiso 1 1 calc R . .
C14 C 0.4656(8) 0.7491(13) 0.2890(4) 0.056(3) Uani 1 1 d . . .
H14 H 0.5234 0.8186 0.3005 0.067 Uiso 1 1 calc R A .
C15 C 0.3658(9) 0.7875(16) 0.2849(4) 0.070(4) Uani 1 1 d . A .
H15 H 0.3391 0.8920 0.2921 0.084 Uiso 1 1 calc R . .
C16 C 0.3094(9) 0.6561(19) 0.2702(4) 0.085(5) Uani 1 1 d . A .
H16 H 0.2355 0.6504 0.2670 0.102 Uiso 1 1 calc R . .
C17A C 0.6401(9) 0.7743(14) 0.1865(6) 0.048(2) Uiso 0.637(7) 1 d PD A 1
H17A H 0.6908 0.7540 0.1616 0.057 Uiso 0.637(7) 1 calc PR A 1
C18A C 0.6280(12) 0.9395(15) 0.1836(7) 0.0610(18) Uiso 0.637(7) 1 d PD A 1
H18A H 0.5999 0.9758 0.2160 0.091 Uiso 0.637(7) 1 calc PR A 1
H18B H 0.5833 0.9667 0.1500 0.091 Uiso 0.637(7) 1 calc PR A 1
H18C H 0.6925 0.9885 0.1828 0.091 Uiso 0.637(7) 1 calc PR A 1
C19A C 0.6899(14) 0.721(2) 0.2416(6) 0.0610(18) Uiso 0.637(7) 1 d PD A 1
H19A H 0.7509 0.7803 0.2520 0.091 Uiso 0.637(7) 1 calc PR A 1
H19B H 0.7062 0.6108 0.2396 0.091 Uiso 0.637(7) 1 calc PR A 1
H19C H 0.6455 0.7363 0.2693 0.091 Uiso 0.637(7) 1 calc PR A 1
C20A C 0.5718(9) 0.4637(12) 0.1607(7) 0.048(2) Uiso 0.637(7) 1 d PD A 1
H20A H 0.5979 0.4460 0.2005 0.057 Uiso 0.637(7) 1 calc PR A 1
C21A C 0.6552(12) 0.438(3) 0.1272(7) 0.0610(18) Uiso 0.637(7) 1 d PD A 1
H21A H 0.6860 0.3373 0.1367 0.091 Uiso 0.637(7) 1 calc PR A 1
H21B H 0.7048 0.5198 0.1354 0.091 Uiso 0.637(7) 1 calc PR A 1
H21C H 0.6291 0.4399 0.0878 0.091 Uiso 0.637(7) 1 calc PR A 1
C22A C 0.4882(11) 0.352(2) 0.1443(7) 0.0610(18) Uiso 0.637(7) 1 d PD A 1
H22A H 0.4608 0.3692 0.1055 0.091 Uiso 0.637(7) 1 calc PR A 1
H22B H 0.4363 0.3689 0.1676 0.091 Uiso 0.637(7) 1 calc PR A 1
H22C H 0.5129 0.2460 0.1491 0.091 Uiso 0.637(7) 1 calc PR A 1
C23A C 0.5160(10) 0.7430(19) 0.0811(4) 0.048(2) Uiso 0.637(7) 1 d PD A 1
H23A H 0.4849 0.8473 0.0827 0.057 Uiso 0.637(7) 1 calc PR A 1
C24A C 0.4421(12) 0.647(2) 0.0448(8) 0.0610(18) Uiso 0.637(7) 1 d PD A 1
H24A H 0.4247 0.6986 0.0091 0.091 Uiso 0.637(7) 1 calc PR A 1
H24B H 0.3824 0.6340 0.0625 0.091 Uiso 0.637(7) 1 calc PR A 1
H24C H 0.4707 0.5453 0.0391 0.091 Uiso 0.637(7) 1 calc PR A 1
C25A C 0.5925(11) 0.7613(19) 0.0459(6) 0.0610(18) Uiso 0.637(7) 1 d PD A 1
H25A H 0.6165 0.6593 0.0365 0.091 Uiso 0.637(7) 1 calc PR A 1
H25B H 0.6476 0.8213 0.0655 0.091 Uiso 0.637(7) 1 calc PR A 1
H25C H 0.5651 0.8158 0.0121 0.091 Uiso 0.637(7) 1 calc PR A 1
C17B C 0.6612(10) 0.721(3) 0.1693(10) 0.048(2) Uiso 0.363(7) 1 d PD A 2
H17B H 0.6924 0.6475 0.1455 0.057 Uiso 0.363(7) 1 calc PR A 2
C18B C 0.712(2) 0.868(3) 0.1580(12) 0.0610(18) Uiso 0.363(7) 1 d PD A 2
H18D H 0.6631 0.9431 0.1411 0.091 Uiso 0.363(7) 1 calc PR A 2
H18E H 0.7602 0.8473 0.1327 0.091 Uiso 0.363(7) 1 calc PR A 2
H18F H 0.7466 0.9100 0.1927 0.091 Uiso 0.363(7) 1 calc PR A 2
C19B C 0.701(3) 0.662(4) 0.2256(10) 0.0610(18) Uiso 0.363(7) 1 d PD A 2
H19D H 0.7722 0.6804 0.2331 0.091 Uiso 0.363(7) 1 calc PR A 2
H19E H 0.6879 0.5504 0.2272 0.091 Uiso 0.363(7) 1 calc PR A 2
H19F H 0.6678 0.7151 0.2533 0.091 Uiso 0.363(7) 1 calc PR A 2
C20B C 0.5540(18) 0.4645(16) 0.1292(11) 0.048(2) Uiso 0.363(7) 1 d PD A 2
H20B H 0.5052 0.4558 0.0948 0.057 Uiso 0.363(7) 1 calc PR A 2
C21B C 0.6476(19) 0.415(5) 0.1088(12) 0.0610(18) Uiso 0.363(7) 1 d PD A 2
H21D H 0.7027 0.4188 0.1392 0.091 Uiso 0.363(7) 1 calc PR A 2
H21E H 0.6615 0.4841 0.0791 0.091 Uiso 0.363(7) 1 calc PR A 2
H21F H 0.6400 0.3088 0.0947 0.091 Uiso 0.363(7) 1 calc PR A 2
C22B C 0.525(2) 0.330(3) 0.1616(12) 0.0610(18) Uiso 0.363(7) 1 d PD A 2
H22D H 0.5433 0.2335 0.1443 0.091 Uiso 0.363(7) 1 calc PR A 2
H22E H 0.4539 0.3317 0.1625 0.091 Uiso 0.363(7) 1 calc PR A 2
H22F H 0.5605 0.3352 0.1994 0.091 Uiso 0.363(7) 1 calc PR A 2
C23B C 0.486(2) 0.741(3) 0.0812(6) 0.048(2) Uiso 0.363(7) 1 d PD A 2
H23B H 0.5445 0.7043 0.0642 0.057 Uiso 0.363(7) 1 calc PR A 2
C24B C 0.409(2) 0.672(4) 0.0390(13) 0.0610(18) Uiso 0.363(7) 1 d PD A 2
H24D H 0.3429 0.7042 0.0465 0.091 Uiso 0.363(7) 1 calc PR A 2
H24E H 0.4135 0.5592 0.0406 0.091 Uiso 0.363(7) 1 calc PR A 2
H24F H 0.4185 0.7078 0.0021 0.091 Uiso 0.363(7) 1 calc PR A 2
C25B C 0.505(2) 0.911(2) 0.0753(12) 0.0610(18) Uiso 0.363(7) 1 d PD A 2
H25D H 0.5307 0.9297 0.0404 0.091 Uiso 0.363(7) 1 calc PR A 2
H25E H 0.5542 0.9455 0.1061 0.091 Uiso 0.363(7) 1 calc PR A 2
H25F H 0.4434 0.9684 0.0755 0.091 Uiso 0.363(7) 1 calc PR A 2
B1 B 0.5394(5) 0.1564(8) 0.3107(3) 0.060(4) Uiso 1 1 d D . .
F1A F 0.4414(8) 0.138(3) 0.3183(8) 0.0592(14) Uiso 0.256(4) 1 d PD B 1
F2A F 0.5522(15) 0.114(3) 0.2560(5) 0.0592(14) Uiso 0.256(4) 1 d PD B 1
F3A F 0.5968(15) 0.040(2) 0.3448(8) 0.0592(14) Uiso 0.256(4) 1 d PD B 1
F4A F 0.5807(14) 0.2967(15) 0.3253(9) 0.0592(14) Uiso 0.256(4) 1 d PD B 1
F1B F 0.5306(10) 0.2581(14) 0.3578(4) 0.0592(14) Uiso 0.360(6) 1 d PD B 2
F2B F 0.5630(10) 0.2486(15) 0.2688(5) 0.0592(14) Uiso 0.360(6) 1 d PD B 2
F3B F 0.4396(7) 0.0996(17) 0.2965(6) 0.0592(14) Uiso 0.360(6) 1 d PD B 2
F4B F 0.6047(9) 0.0426(14) 0.3285(6) 0.0592(14) Uiso 0.360(6) 1 d PD B 2
F1C F 0.6024(9) 0.2880(12) 0.3082(5) 0.0592(14) Uiso 0.384(7) 1 d PD B 3
F2C F 0.5669(10) 0.0637(15) 0.3550(4) 0.0592(14) Uiso 0.384(7) 1 d PD B 3
F3C F 0.5550(10) 0.0672(14) 0.2616(4) 0.0592(14) Uiso 0.384(7) 1 d PD B 3
F4C F 0.4419(6) 0.2043(16) 0.3020(6) 0.0592(14) Uiso 0.384(7) 1 d PD B 3

loop_
_atom_site_aniso_label
_atom_site_aniso_U_11
_atom_site_aniso_U_22
_atom_site_aniso_U_33
_atom_site_aniso_U_23
_atom_site_aniso_U_13
_atom_site_aniso_U_12
Ru1 0.0368(4) 0.0626(6) 0.0340(4) 0.0114(5) -0.0169(3) -0.0091(5)
P1 0.0442(16) 0.066(2) 0.0602(17) 0.0315(16) -0.0065(14) 0.0002(14)
O1 0.066(5) 0.058(5) 0.039(4) 0.009(3) -0.025(4) -0.019(4)
O2 0.085(6) 0.065(5) 0.067(5) 0.039(5) 0.018(4) -0.002(5)
O3 0.101(7) 0.046(5) 0.116(7) 0.021(5) 0.053(6) 0.014(5)
O4 0.051(4) 0.151(8) 0.042(4) -0.041(5) -0.024(4) 0.027(5)
O5 0.039(4) 0.098(7) 0.061(5) -0.030(5) -0.002(4) -0.005(4)
O6 0.059(5) 0.065(6) 0.081(6) -0.009(4) -0.038(4) 0.004(4)
C1 0.034(5) 0.061(7) 0.032(5) 0.011(5) -0.013(4) -0.013(5)
C2 0.033(5) 0.048(6) 0.021(4) 0.003(4) -0.003(4) -0.011(5)
C3 0.032(5) 0.047(6) 0.026(4) 0.005(4) -0.001(4) -0.018(5)
C4 0.028(5) 0.039(6) 0.028(5) 0.012(4) -0.001(4) -0.004(4)
C5 0.025(4) 0.037(6) 0.036(5) 0.005(4) -0.001(4) -0.007(4)
C6 0.029(5) 0.044(6) 0.027(5) 0.009(4) 0.000(4) -0.005(4)
C7 0.048(6) 0.049(7) 0.019(4) -0.004(5) -0.006(4) -0.010(6)
C8 0.118(11) 0.060(9) 0.082(9) 0.037(7) 0.009(8) 0.009(8)
C9 0.036(5) 0.041(6) 0.025(5) 0.012(4) 0.001(4) -0.007(5)
C10 0.080(8) 0.129(12) 0.033(6) -0.031(7) -0.020(6) 0.030(8)
C11 0.041(6) 0.066(8) 0.057(7) 0.015(6) -0.014(6) 0.014(6)
C12 0.049(7) 0.104(11) 0.036(6) 0.012(7) -0.006(5) -0.023(7)
C13 0.041(6) 0.069(8) 0.029(5) 0.018(5) -0.016(4) -0.012(6)
C14 0.055(7) 0.071(9) 0.035(6) 0.018(5) -0.013(5) -0.006(6)
C15 0.073(8) 0.111(11) 0.023(5) 0.000(6) -0.007(5) 0.009(8)
C16 0.045(7) 0.157(15) 0.047(7) -0.003(8) -0.010(6) -0.038(9)

loop_
_atom_type_symbol
_atom_type_description
_atom_type_scat_dispersion_real
_atom_type_scat_dispersion_imag
_atom_type_scat_source
C C 0.0033 0.0016 'International Tables Vol C Tables 4.2.6.8 and 6.1.1.4'
H H 0.0000 0.0000 'International Tables Vol C Tables 4.2.6.8 and 6.1.1.4'
B B 0.0013 0.0007 'International Tables Vol C Tables 4.2.6.8 and 6.1.1.4'
O O 0.0106 0.0060 'International Tables Vol C Tables 4.2.6.8 and 6.1.1.4'
F F 0.0171 0.0103 'International Tables Vol C Tables 4.2.6.8 and 6.1.1.4'
P P 0.1023 0.0942 'International Tables Vol C Tables 4.2.6.8 and 6.1.1.4'
Ru Ru -1.2594 0.8363 'International Tables Vol C Tables 4.2.6.8 and 6.1.1.4'

loop_
_geom_angle_atom_site_label_1
_geom_angle_atom_site_label_2
_geom_angle_atom_site_label_3
_geom_angle
C11 Ru1 C1 93.6(4)
C11 Ru1 C16 97.9(5)
C1 Ru1 C16 110.3(5)
C11 Ru1 C12 93.4(4)
C1 Ru1 C12 146.6(5)
C16 Ru1 C12 36.4(4)
C11 Ru1 C15 131.2(5)
C1 Ru1 C15 91.4(4)
C16 Ru1 C15 36.2(4)
C12 Ru1 C15 60.1(5)
C11 Ru1 C13 121.2(4)
C1 Ru1 C13 144.1(4)
C16 Ru1 C13 60.0(4)
C12 Ru1 C13 35.4(3)
C15 Ru1 C13 59.9(4)
C11 Ru1 C14 154.3(4)
C1 Ru1 C14 106.8(4)
C16 Ru1 C14 60.6(4)
C12 Ru1 C14 60.9(4)
C15 Ru1 C14 35.6(4)
C13 Ru1 C14 37.3(4)
C11 Ru1 P1 90.6(3)
C1 Ru1 P1 93.1(3)
C16 Ru1 P1 154.4(4)
C12 Ru1 P1 119.5(4)
C15 Ru1 P1 137.5(3)
C13 Ru1 P1 95.0(3)
C14 Ru1 P1 103.6(3)
C23A P1 C20A 115.4(8)
C23A P1 C17B 94.5(8)
C20A P1 C17B 86.4(9)
C23A P1 C17A 101.8(6)
C20A P1 C17A 101.6(6)
C17B P1 C17A 21.9(9)
C23A P1 C23B 12.6(11)
C20A P1 C23B 118.7(10)
C17B P1 C23B 106.5(10)
C17A P1 C23B 111.7(8)
C23A P1 C20B 92.6(10)
C20A P1 C20B 23.9(8)
C17B P1 C20B 95.3(11)
C17A P1 C20B 115.2(9)
C23B P1 C20B 94.9(12)
C23A P1 Ru1 117.3(5)
C20A P1 Ru1 108.1(4)
C17B P1 Ru1 131.9(9)
C17A P1 Ru1 111.3(5)
C23B P1 Ru1 105.5(10)
C20B P1 Ru1 116.6(7)
C1 O1 H1 109.5
C7 O2 C8 117.3(9)
C9 O4 C10 118.2(8)
O1 C1 C2 105.8(8)
O1 C1 Ru1 123.1(6)
C2 C1 Ru1 130.8(7)
C6 C2 C1 125.0(8)
C6 C2 C3 111.2(7)
C1 C2 C3 122.9(8)
C2 C3 C4 102.5(7)
C2 C3 H3A 111.3
C4 C3 H3A 111.3
C2 C3 H3B 111.3
C4 C3 H3B 111.3
H3A C3 H3B 109.2
C9 C4 C7 110.1(7)
C9 C4 C5 109.5(7)
C7 C4 C5 112.8(7)
C9 C4 C3 109.7(7)
C7 C4 C3 111.3(7)
C5 C4 C3 103.2(6)
C6 C5 C4 103.9(6)
C6 C5 H5A 111.0
C4 C5 H5A 111.0
C6 C5 H5B 111.0
C4 C5 H5B 111.0
H5A C5 H5B 109.0
C2 C6 C5 111.7(8)
C2 C6 H6 124.1
C5 C6 H6 124.1
O3 C7 O2 122.3(10)
O3 C7 C4 125.6(9)
O2 C7 C4 112.1(9)
O2 C8 H8A 109.5
O2 C8 H8B 109.5
H8A C8 H8B 109.5
O2 C8 H8C 109.5
H8A C8 H8C 109.5
H8B C8 H8C 109.5
O5 C9 O4 123.5(9)
O5 C9 C4 126.4(8)
O4 C9 C4 110.1(8)
O4 C10 H10A 109.5
O4 C10 H10B 109.5
H10A C10 H10B 109.5
O4 C10 H10C 109.5
H10A C10 H10C 109.5
H10B C10 H10C 109.5
O6 C11 Ru1 171.4(10)
C13 C12 C16 107.8(12)
C13 C12 Ru1 73.0(6)
C16 C12 Ru1 69.7(7)
C13 C12 H12 126.0
C16 C12 H12 126.0
Ru1 C12 H12 126.0
C12 C13 C14 108.4(11)
C12 C13 Ru1 71.6(6)
C14 C13 Ru1 71.5(5)
C12 C13 H13 125.8
C14 C13 H13 125.8
Ru1 C13 H13 125.8
C15 C14 C13 105.7(10)
C15 C14 Ru1 72.0(6)
C13 C14 Ru1 71.2(5)
C15 C14 H14 127.0
C13 C14 H14 127.0
Ru1 C14 H14 127.0
C14 C15 C16 108.9(12)
C14 C15 Ru1 72.4(6)
C16 C15 Ru1 69.2(7)
C14 C15 H15 125.6
C16 C15 H15 125.6
Ru1 C15 H15 125.6
C15 C16 C12 109.1(11)
C15 C16 Ru1 74.7(7)
C12 C16 Ru1 73.9(7)
C15 C16 H16 125.1
C12 C16 H16 125.1
Ru1 C16 H16 125.1
C18A C17A C19A 112.7(13)
C18A C17A P1 113.1(10)
C19A C17A P1 118.9(11)
C18A C17A H17A 103.2
C19A C17A H17A 103.2
P1 C17A H17A 103.2
C22A C20A C21A 111.2(14)
C22A C20A P1 111.3(10)
C21A C20A P1 109.3(12)
C22A C20A H20A 108.3
C21A C20A H20A 108.3
P1 C20A H20A 108.3
C25A C23A C24A 100.9(13)
C25A C23A P1 128.1(11)
C24A C23A P1 109.1(11)
C25A C23A H23A 105.6
C24A C23A H23A 105.6
P1 C23A H23A 105.6
C18B C17B C19B 110(2)
C18B C17B P1 129.9(17)
C19B C17B P1 109.2(18)
C18B C17B H17B 100.8
C19B C17B H17B 100.8
P1 C17B H17B 100.8
C17B C18B H18D 109.5
C17B C18B H18E 109.5
H18D C18B H18E 109.5
C17B C18B H18F 109.5
H18D C18B H18F 109.5
H18E C18B H18F 109.5
C17B C19B H19D 109.5
C17B C19B H19E 109.5
H19D C19B H19E 109.5
C17B C19B H19F 109.5
H19D C19B H19F 109.5
H19E C19B H19F 109.5
C22B C20B C21B 105(2)
C22B C20B P1 119.5(18)
C21B C20B P1 124(2)
C22B C20B H20B 101.3
C21B C20B H20B 101.3
P1 C20B H20B 101.3
C20B C21B H21D 109.5
C20B C21B H21E 109.5
H21D C21B H21E 109.5
C20B C21B H21F 109.5
H21D C21B H21F 109.5
H21E C21B H21F 109.5
C20B C22B H22D 109.5
C20B C22B H22E 109.5
H22D C22B H22E 109.5
C20B C22B H22F 109.5
H22D C22B H22F 109.5
H22E C22B H22F 109.5
C24B C23B C25B 116(2)
C24B C23B P1 127.1(19)
C25B C23B P1 113.0(15)
C24B C23B H23B 96.5
C25B C23B H23B 96.5
P1 C23B H23B 96.5
C23B C24B H24D 109.5
C23B C24B H24E 109.5
H24D C24B H24E 109.5
C23B C24B H24F 109.5
H24D C24B H24F 109.5
H24E C24B H24F 109.5
C23B C25B H25D 109.5
C23B C25B H25E 109.5
H25D C25B H25E 109.5
C23B C25B H25F 109.5
H25D C25B H25F 109.5
H25E C25B H25F 109.5
F2C B1 F4B 38.8(7)
F2C B1 F4A 105.0(12)
F4B B1 F4A 109.5(12)
F2C B1 F2B 150.7(9)
F4B B1 F2B 116.6(8)
F4A B1 F2B 63.1(10)
F2C B1 F4C 116.9(7)
F4B B1 F4C 147.3(9)
F4A B1 F4C 97.3(11)
F2B B1 F4C 91.9(8)
F2C B1 F1A 89.3(10)
F4B B1 F1A 118.4(13)
F4A B1 F1A 115.9(8)
F2B B1 F1A 120.0(11)
F4C B1 F1A 29.3(10)
F2C B1 F2A 122.7(11)
F4B B1 F2A 87.3(11)
F4A B1 F2A 112.1(8)
F2B B1 F2A 51.3(9)
F4C B1 F2A 100.1(11)
F1A B1 F2A 110.3(8)
F2C B1 F1C 113.8(7)
F4B B1 F1C 102.7(9)
F4A B1 F1C 22.6(11)
F2B B1 F1C 45.6(7)
F4C B1 F1C 109.0(7)
F1A B1 F1C 133.9(12)
F2A B1 F1C 90.6(11)
F2C B1 F3B 97.8(9)
F4B B1 F3B 112.6(7)
F4A B1 F3B 134.9(11)
F2B B1 F3B 109.3(7)
F4C B1 F3B 37.8(7)
F1A B1 F3B 25.5(9)
F2A B1 F3B 85.5(10)
F1C B1 F3B 144.2(8)
F2C B1 F3A 21.9(10)
F4B B1 F3A 16.9(11)
F4A B1 F3A 107.2(8)
F2B B1 F3A 131.6(11)
F4C B1 F3A 136.1(10)
F1A B1 F3A 107.0(8)
F2A B1 F3A 103.4(8)
F1C B1 F3A 107.2(12)
F3B B1 F3A 108.3(12)
F2C B1 F3C 106.7(7)
F4B B1 F3C 73.6(8)
F4A B1 F3C 125.4(12)
F2B B1 F3C 67.5(8)
F4C B1 F3C 106.2(7)
F1A B1 F3C 107.7(12)
F2A B1 F3C 16.8(11)
F1C B1 F3C 103.0(7)
F3B B1 F3C 82.2(9)
F3A B1 F3C 88.7(11)
F2C B1 F1B 76.8(8)
F4B B1 F1B 107.7(7)
F4A B1 F1B 48.6(9)
F2B B1 F1B 107.0(7)
F4C B1 F1B 76.0(8)
F1A B1 F1B 77.0(9)
F2A B1 F1B 158.2(10)
F1C B1 F1B 71.0(8)
F3B B1 F1B 102.3(7)
F3A B1 F1B 93.5(11)
F3C B1 F1B 174.0(9)

loop_
_geom_bond_atom_site_label_1
_geom_bond_atom_site_label_2
_geom_bond_distance
Ru1 C11 1.842(11)
Ru1 C1 1.955(10)
Ru1 C16 2.203(12)
Ru1 C12 2.257(11)
Ru1 C15 2.274(10)
Ru1 C13 2.275(8)
Ru1 C14 2.279(9)
Ru1 P1 2.351(3)
P1 C23A 1.851(10)
P1 C20A 1.851(10)
P1 C17B 1.854(12)
P1 C17A 1.871(10)
P1 C23B 1.874(12)
P1 C20B 1.884(12)
O1 C1 1.328(11)
O1 H1 0.8400
O2 C7 1.310(11)
O2 C8 1.474(12)
O3 C7 1.187(11)
O4 C9 1.312(9)
O4 C10 1.442(11)
O5 C9 1.163(10)
O6 C11 1.159(11)
C1 C2 1.467(11)
C2 C6 1.338(11)
C2 C3 1.505(12)
C3 C4 1.562(10)
C3 H3A 0.9900
C3 H3B 0.9900
C4 C9 1.514(12)
C4 C7 1.518(13)
C4 C5 1.538(11)
C5 C6 1.482(11)
C5 H5A 0.9900
C5 H5B 0.9900
C6 H6 0.9500
C8 H8A 0.9800
C8 H8B 0.9800
C8 H8C 0.9800
C10 H10A 0.9800
C10 H10B 0.9800
C10 H10C 0.9800
C12 C13 1.378(13)
C12 C16 1.392(17)
C12 H12 1.0000
C13 C14 1.458(15)
C13 H13 1.0000
C14 C15 1.390(15)
C14 H14 1.0000
C15 C16 1.391(16)
C15 H15 1.0000
C16 H16 1.0000
C17A C18A 1.439(11)
C17A C19A 1.494(11)
C17A H17A 1.0000
C18A H18A 0.9800
C18A H18B 0.9800
C18A H18C 0.9800
C19A H19A 0.9800
C19A H19B 0.9800
C19A H19C 0.9800
C20A C22A 1.504(11)
C20A C21A 1.510(11)
C20A H20A 1.0000
C21A H21A 0.9800
C21A H21B 0.9800
C21A H21C 0.9800
C22A H22A 0.9800
C22A H22B 0.9800
C22A H22C 0.9800
C23A C25A 1.452(11)
C23A C24A 1.498(11)
C23A H23A 1.0000
C24A H24A 0.9800
C24A H24B 0.9800
C24A H24C 0.9800
C25A H25A 0.9800
C25A H25B 0.9800
C25A H25C 0.9800
C17B C18B 1.490(12)
C17B C19B 1.498(12)
C17B H17B 1.0000
C18B H18D 0.9800
C18B H18E 0.9800
C18B H18F 0.9800
C19B H19D 0.9800
C19B H19E 0.9800
C19B H19F 0.9800
C20B C22B 1.493(12)
C20B C21B 1.498(12)
C20B H20B 1.0000
C21B H21D 0.9800
C21B H21E 0.9800
C21B H21F 0.9800
C22B H22D 0.9800
C22B H22E 0.9800
C22B H22F 0.9800
C23B C24B 1.494(12)
C23B C25B 1.501(12)
C23B H23B 1.0000
C24B H24D 0.9800
C24B H24E 0.9800
C24B H24F 0.9800
C25B H25D 0.9800
C25B H25E 0.9800
C25B H25F 0.9800
B1 F2C 1.357(9)
B1 F4B 1.358(9)
B1 F4A 1.364(9)
B1 F2B 1.373(9)
B1 F4C 1.381(9)
B1 F1A 1.385(9)
B1 F2A 1.421(9)
B1 F1C 1.433(9)
B1 F3B 1.443(9)
B1 F3A 1.463(9)
B1 F3C 1.468(9)
B1 F1B 1.469(9)
